data_4067396
loop_
_publ_author_name
'Jia, Ai-Quan'
'Han, Ying-Feng'
'Lin, Yue-Jian'
'Jin, Guo-Xin'

_publ_section_title
;
 Syntheses and Reactions of Half-Sandwich Iridium, Rhodium, and Ruthenium
 Metallacycles Containing 4-Pyridyl Dithioether Ligands
;
_journal_issue 1
_journal_name_full Organometallics
_journal_page_first 232
_journal_page_last 240
_journal_paper_doi 10.1021/om900921g
_journal_volume 29
_journal_year 2010
_chemical_formula_sum 'C112 H116 Cl16 F12 Ir4 N4 O20 S8'
_chemical_formula_weight 3658.57
_chemical_name_systematic ?
_space_group_IT_number 2
_symmetry_cell_setting triclinic
_symmetry_space_group_name_Hall '-P 1'
_symmetry_space_group_name_H-M 'P -1'
_atom_sites_solution_hydrogens geom
_atom_sites_solution_primary direct
_atom_sites_solution_secondary difmap
_audit_creation_method SHELXL-97
_cell_angle_alpha 97.772(6)
_cell_angle_beta 94.503(6)
_cell_angle_gamma 103.604(6)
_cell_formula_units_Z 1
_cell_length_a 11.719(5)
_cell_length_b 14.770(6)
_cell_length_c 21.002(8)
_cell_measurement_reflns_used 901
_cell_measurement_temperature 293(2)
_cell_measurement_theta_max 18.452
_cell_measurement_theta_min 2.512
_cell_volume 3478(2)
_computing_cell_refinement 'Bruker SMART'
_computing_data_collection 'Bruker SMART'
_computing_data_reduction 'Bruker SHELXTL'
_computing_molecular_graphics 'Bruker SHELXTL'
_computing_publication_material 'Bruker SHELXTL'
_computing_structure_refinement 'SHELXL-97 (Sheldrick, 1997)'
_computing_structure_solution 'SHELXS-97 (Sheldrick, 1990)'
_diffrn_ambient_temperature 293(2)
_diffrn_measured_fraction_theta_full 0.983
_diffrn_measured_fraction_theta_max 0.983
_diffrn_measurement_device_type 'CCD area detector'
_diffrn_measurement_method 'phi and omega scans'
_diffrn_radiation_monochromator graphite
_diffrn_radiation_source 'fine-focus sealed tube'
_diffrn_radiation_type MoK\a
_diffrn_radiation_wavelength 0.71073
_diffrn_reflns_av_R_equivalents 0.0526
_diffrn_reflns_av_sigmaI/netI 0.1606
_diffrn_reflns_limit_h_max 13
_diffrn_reflns_limit_h_min -13
_diffrn_reflns_limit_k_max 17
_diffrn_reflns_limit_k_min -17
_diffrn_reflns_limit_l_max 23
_diffrn_reflns_limit_l_min -24
_diffrn_reflns_number 14534
_diffrn_reflns_theta_full 25.01
_diffrn_reflns_theta_max 25.01
_diffrn_reflns_theta_min 1.44
_diffrn_standards_decay_% 3.44
_exptl_absorpt_coefficient_mu 4.319
_exptl_absorpt_correction_T_max 0.7816
_exptl_absorpt_correction_T_min 0.5635
_exptl_absorpt_correction_type multi-scan
_exptl_absorpt_process_details sadabs
_exptl_crystal_colour 'dark red'
_exptl_crystal_density_diffrn 1.747
_exptl_crystal_density_method 'not measured'
_exptl_crystal_description prism
_exptl_crystal_F_000 1792
_exptl_crystal_size_max 0.15
_exptl_crystal_size_mid 0.08
_exptl_crystal_size_min 0.06
_refine_diff_density_max 1.439
_refine_diff_density_min -0.959
_refine_diff_density_rms 0.136
_refine_ls_extinction_method none
_refine_ls_goodness_of_fit_ref 0.838
_refine_ls_hydrogen_treatment constr
_refine_ls_matrix_type full
_refine_ls_number_parameters 780
_refine_ls_number_reflns 12042
_refine_ls_number_restraints 137
_refine_ls_restrained_S_all 0.847
_refine_ls_R_factor_all 0.1342
_refine_ls_R_factor_gt 0.0599
_refine_ls_shift/su_max 0.006
_refine_ls_shift/su_mean 0.000
_refine_ls_structure_factor_coef Fsqd
_refine_ls_weighting_details 'calc w=1/[\s^2^(Fo^2^)+(0.0646P)^2^+0.0000P] where P=(Fo^2^+2Fc^2^)/3'
_refine_ls_weighting_scheme calc
_refine_ls_wR_factor_gt 0.1297
_refine_ls_wR_factor_ref 0.1499
_reflns_number_gt 5429
_reflns_number_total 12042
_reflns_threshold_expression >2sigma(I)
_cod_data_source_file om900921g_si_001.cif
_cod_data_source_block 2a(1)
_cod_depositor_comments
;
The following automatic conversions were performed:

'_symmetry_cell_setting' value 'Triclinic' changed to 'triclinic'
according to /home/saulius/struct/CIF-dictionaries/cif_core.dic
dictionary named 'cif_core.dic' version 2.4.1 from 2010-06-29.

Automatic conversion script
Id: cif_fix_values 1715 2011-07-08 13:25:40Z adriana 
;
_cod_original_sg_symbol_H-M P-1
_cod_database_code 4067396

loop_
_symmetry_equiv_pos_as_xyz
'x, y, z'
'-x, -y, -z'

loop_
_atom_site_label
_atom_site_type_symbol
_atom_site_fract_x
_atom_site_fract_y
_atom_site_fract_z
_atom_site_U_iso_or_equiv
_atom_site_adp_type
_atom_site_occupancy
_atom_site_symmetry_multiplicity
_atom_site_calc_flag
_atom_site_refinement_flags
_atom_site_disorder_assembly
_atom_site_disorder_group
Ir1 Ir 1.05434(4) 1.24664(3) 0.34382(2) 0.05373(18) Uani 1 1 d . . .
Ir2 Ir 0.70767(5) 0.67250(3) 0.22169(3) 0.0633(2) Uani 1 1 d . . .
N1 N 0.9088(9) 1.2596(6) 0.2796(5) 0.056(3) Uani 1 1 d . . .
N2 N 0.3714(9) 1.2459(7) -0.1656(5) 0.059(3) Uani 1 1 d . . .
O1 O 1.0631(7) 1.1392(5) 0.2734(4) 0.057(2) Uani 1 1 d . . .
O2 O 0.9230(7) 1.1454(5) 0.3744(4) 0.059(2) Uani 1 1 d . . .
O3 O 0.7050(7) 0.7771(5) 0.2967(4) 0.061(2) Uani 1 1 d . A .
O4 O 0.8628(7) 0.7643(6) 0.2064(4) 0.061(2) Uani 1 1 d . A .
O5 O 0.2232(11) 0.6728(10) 0.5191(7) 0.168(6) Uani 1 1 d . . .
O6 O 0.3979(15) 0.7091(16) 0.5958(7) 0.244(11) Uani 1 1 d . . .
O7 O 0.4050(16) 0.7620(13) 0.5005(14) 0.307(14) Uani 1 1 d . . .
O8 O 0.761(3) 0.632(2) 0.9689(14) 0.330(14) Uiso 1 1 d . . .
O9 O 0.7773(17) 0.6479(14) 0.8594(10) 0.229(8) Uiso 1 1 d . . .
O10 O 0.6944(17) 0.7623(14) 0.9163(9) 0.217(8) Uiso 1 1 d . . .
S1 S 0.5855(4) 1.2890(3) 0.1608(2) 0.0930(14) Uani 1 1 d . . .
S2 S 0.5825(4) 1.1167(3) -0.0292(2) 0.0913(13) Uani 1 1 d . . .
S3 S 0.3453(4) 0.6920(4) 0.5344(3) 0.1057(16) Uani 1 1 d D . .
S4 S 0.7555(8) 0.6983(6) 0.9135(4) 0.222(4) Uani 1 1 d D . .
F1 F 0.3588(14) 0.5791(12) 0.4353(7) 0.247(7) Uiso 1 1 d D . .
F2 F 0.5071(13) 0.6101(10) 0.5049(7) 0.216(6) Uiso 1 1 d D . .
F3 F 0.3408(17) 0.5262(14) 0.5175(9) 0.334(11) Uiso 1 1 d D . .
F4 F 0.9627(14) 0.6858(14) 0.9499(9) 0.290(9) Uiso 1 1 d D . .
F5 F 0.9442(19) 0.8163(16) 0.9082(13) 0.422(15) Uiso 1 1 d D . .
F6 F 0.8980(15) 0.7832(13) 1.0098(8) 0.279(8) Uiso 1 1 d D . .
C1 C 1.0118(11) 1.0510(10) 0.2667(5) 0.054(3) Uani 1 1 d . A .
C2 C 0.9209(10) 1.0053(8) 0.3007(5) 0.046(3) Uani 1 1 d . . .
C3 C 0.8830(10) 1.0552(9) 0.3514(5) 0.050(3) Uani 1 1 d . . .
C4 C 0.7901(10) 1.0108(8) 0.3887(6) 0.054(3) Uani 1 1 d . . .
C5 C 0.7535(12) 1.0599(9) 0.4411(6) 0.071(4) Uani 1 1 d . . .
H5 H 0.7888 1.1238 0.4536 0.086 Uiso 1 1 calc R . .
C6 C 0.6675(13) 1.0169(12) 0.4744(7) 0.085(5) Uani 1 1 d . . .
H6 H 0.6449 1.0507 0.5098 0.102 Uiso 1 1 calc R . .
C7 C 0.6144(13) 0.9229(11) 0.4550(6) 0.071(4) Uani 1 1 d . . .
H7 H 0.5555 0.8935 0.4779 0.086 Uiso 1 1 calc R . .
C8 C 0.6446(10) 0.8718(9) 0.4041(6) 0.063(4) Uani 1 1 d . . .
H8 H 0.6060 0.8083 0.3919 0.075 Uiso 1 1 calc R . .
C9 C 0.7351(11) 0.9144(9) 0.3689(6) 0.057(3) Uani 1 1 d . A .
C10 C 0.7692(11) 0.8623(8) 0.3113(5) 0.050(3) Uani 1 1 d . . .
C11 C 0.8604(11) 0.9045(8) 0.2799(5) 0.047(3) Uani 1 1 d . A .
C12 C 0.9069(10) 0.8520(8) 0.2313(6) 0.048(3) Uani 1 1 d . . .
C13 C 1.0115(11) 0.8935(9) 0.2032(6) 0.057(3) Uani 1 1 d . A .
C14 C 1.0606(12) 0.8395(9) 0.1587(6) 0.066(4) Uani 1 1 d . . .
H14 H 1.0285 0.7747 0.1488 0.079 Uiso 1 1 calc R A .
C15 C 1.1573(13) 0.8812(10) 0.1287(7) 0.074(4) Uani 1 1 d . A .
H15 H 1.1871 0.8456 0.0972 0.089 Uiso 1 1 calc R . .
C16 C 1.2067(13) 0.9748(11) 0.1465(7) 0.084(5) Uani 1 1 d . . .
H16 H 1.2749 1.0018 0.1292 0.101 Uiso 1 1 calc R A .
C17 C 1.1604(11) 1.0313(9) 0.1891(6) 0.065(4) Uani 1 1 d . A .
H17 H 1.1940 1.0959 0.1983 0.078 Uiso 1 1 calc R . .
C18 C 1.0622(10) 0.9911(8) 0.2185(6) 0.049(3) Uani 1 1 d . . .
C19 C 0.6012(14) 1.2568(10) 0.0771(7) 0.091(5) Uani 1 1 d . . .
H19A H 0.5593 1.2912 0.0514 0.109 Uiso 1 1 calc R . .
H19B H 0.6841 1.2752 0.0709 0.109 Uiso 1 1 calc R . .
C20 C 0.5542(12) 1.1522(9) 0.0534(6) 0.073(4) Uani 1 1 d . . .
H20A H 0.4696 1.1351 0.0557 0.088 Uiso 1 1 calc R . .
H20B H 0.5902 1.1177 0.0819 0.088 Uiso 1 1 calc R . .
C21 C 0.8158(13) 1.2774(8) 0.3071(6) 0.065(4) Uani 1 1 d . . .
H21 H 0.8172 1.2841 0.3518 0.078 Uiso 1 1 calc R . .
C22 C 0.7165(13) 1.2862(9) 0.2693(7) 0.070(4) Uani 1 1 d . . .
H22 H 0.6512 1.2967 0.2888 0.084 Uiso 1 1 calc R . .
C23 C 0.7152(12) 1.2793(8) 0.2043(7) 0.064(4) Uani 1 1 d . . .
C24 C 0.8142(15) 1.2620(10) 0.1786(7) 0.080(4) Uani 1 1 d . . .
H24 H 0.8165 1.2557 0.1341 0.096 Uiso 1 1 calc R . .
C25 C 0.9095(13) 1.2539(9) 0.2181(7) 0.070(4) Uani 1 1 d . . .
H25 H 0.9762 1.2440 0.1998 0.084 Uiso 1 1 calc R . .
C26 C 0.4595(13) 1.2103(9) -0.1810(6) 0.064(4) Uani 1 1 d . . .
H26 H 0.4792 1.2120 -0.2229 0.077 Uiso 1 1 calc R . .
C27 C 0.5235(12) 1.1718(10) -0.1427(7) 0.075(4) Uani 1 1 d . . .
H27 H 0.5845 1.1476 -0.1578 0.090 Uiso 1 1 calc R . .
C28 C 0.4968(11) 1.1685(8) -0.0781(7) 0.061(3) Uani 1 1 d . . .
C29 C 0.4044(12) 1.2047(9) -0.0587(7) 0.070(4) Uani 1 1 d . . .
H29 H 0.3836 1.2041 -0.0169 0.084 Uiso 1 1 calc R . .
C30 C 0.3435(11) 1.2422(8) -0.1040(7) 0.063(4) Uani 1 1 d . . .
H30 H 0.2804 1.2659 -0.0915 0.075 Uiso 1 1 calc R . .
C31 C 1.1754(13) 1.3826(9) 0.3476(7) 0.069(4) Uani 1 1 d . . .
C32 C 1.1071(11) 1.3846(11) 0.4005(7) 0.073(4) Uani 1 1 d . . .
C33 C 1.1270(14) 1.3174(13) 0.4388(8) 0.087(5) Uani 1 1 d . . .
C34 C 1.2100(14) 1.2716(10) 0.4088(8) 0.077(4) Uani 1 1 d . . .
C35 C 1.2404(11) 1.3124(11) 0.3510(8) 0.076(4) Uani 1 1 d . . .
C36 C 1.1783(13) 1.4435(9) 0.2957(7) 0.093(5) Uani 1 1 d . . .
H36A H 1.0990 1.4439 0.2804 0.140 Uiso 1 1 calc R . .
H36B H 1.2154 1.4189 0.2605 0.140 Uiso 1 1 calc R . .
H36C H 1.2223 1.5067 0.3130 0.140 Uiso 1 1 calc R . .
C37 C 1.0257(14) 1.4526(11) 0.4138(8) 0.110(6) Uani 1 1 d . . .
H37A H 0.9712 1.4291 0.4431 0.165 Uiso 1 1 calc R . .
H37B H 0.9826 1.4564 0.3738 0.165 Uiso 1 1 calc R . .
H37C H 1.0730 1.5141 0.4326 0.165 Uiso 1 1 calc R . .
C38 C 1.0702(16) 1.2990(14) 0.5002(7) 0.158(9) Uani 1 1 d . . .
H38A H 1.1162 1.3421 0.5366 0.237 Uiso 1 1 calc R . .
H38B H 1.0670 1.2354 0.5068 0.237 Uiso 1 1 calc R . .
H38C H 0.9915 1.3078 0.4960 0.237 Uiso 1 1 calc R . .
C39 C 1.2664(16) 1.2046(13) 0.4378(10) 0.172(10) Uani 1 1 d . . .
H39A H 1.3346 1.2391 0.4670 0.258 Uiso 1 1 calc R . .
H39B H 1.2898 1.1643 0.4042 0.258 Uiso 1 1 calc R . .
H39C H 1.2111 1.1669 0.4611 0.258 Uiso 1 1 calc R . .
C40 C 1.3254(13) 1.2906(11) 0.3070(8) 0.107(6) Uani 1 1 d . . .
H40A H 1.2898 1.2804 0.2631 0.160 Uiso 1 1 calc R . .
H40B H 1.3475 1.2346 0.3161 0.160 Uiso 1 1 calc R . .
H40C H 1.3944 1.3423 0.3132 0.160 Uiso 1 1 calc R . .
C41 C 0.6099(10) 0.5396(5) 0.1649(5) 0.094(15) Uani 0.54(2) 1 d PGU A 1
C42 C 0.7323(10) 0.5430(5) 0.1670(6) 0.082(10) Uani 0.54(2) 1 d PGU A 1
C43 C 0.7784(10) 0.5523(5) 0.2328(7) 0.054(8) Uani 0.54(2) 1 d PGU A 1
C44 C 0.6845(14) 0.5547(5) 0.2714(4) 0.063(8) Uani 0.54(2) 1 d PGU A 1
C45 C 0.5804(10) 0.5469(5) 0.2294(6) 0.083(11) Uani 0.54(2) 1 d PGU A 1
C46 C 0.5259(18) 0.5301(9) 0.1047(9) 0.115(12) Uani 0.54(2) 1 d PGU A 1
H46A H 0.5701 0.5486 0.0699 0.172 Uiso 0.54(2) 1 calc PR A 1
H46B H 0.4729 0.5699 0.1128 0.172 Uiso 0.54(2) 1 calc PR A 1
H46C H 0.4813 0.4656 0.0930 0.172 Uiso 0.54(2) 1 calc PR A 1
C47 C 0.8012(19) 0.5376(9) 0.1094(10) 0.132(14) Uani 0.54(2) 1 d PGU A 1
H47A H 0.8836 0.5483 0.1242 0.198 Uiso 0.54(2) 1 calc PR A 1
H47B H 0.7903 0.5849 0.0840 0.198 Uiso 0.54(2) 1 calc PR A 1
H47C H 0.7736 0.4763 0.0836 0.198 Uiso 0.54(2) 1 calc PR A 1
C48 C 0.9050(14) 0.5586(9) 0.2575(13) 0.111(12) Uani 0.54(2) 1 d PGU A 1
H48A H 0.9134 0.5656 0.3038 0.167 Uiso 0.54(2) 1 calc PR A 1
H48B H 0.9560 0.6120 0.2442 0.167 Uiso 0.54(2) 1 calc PR A 1
H48C H 0.9262 0.5021 0.2400 0.167 Uiso 0.54(2) 1 calc PR A 1
C49 C 0.694(3) 0.5639(9) 0.3442(6) 0.130(14) Uani 0.54(2) 1 d PGU A 1
H49A H 0.6299 0.5182 0.3564 0.196 Uiso 0.54(2) 1 calc PR A 1
H49B H 0.6898 0.6262 0.3623 0.196 Uiso 0.54(2) 1 calc PR A 1
H49C H 0.7677 0.5532 0.3602 0.196 Uiso 0.54(2) 1 calc PR A 1
C50 C 0.4595(15) 0.5463(9) 0.2498(12) 0.123(13) Uani 0.54(2) 1 d PGU A 1
H50A H 0.4164 0.4825 0.2500 0.185 Uiso 0.54(2) 1 calc PR A 1
H50B H 0.4175 0.5742 0.2199 0.185 Uiso 0.54(2) 1 calc PR A 1
H50C H 0.4678 0.5819 0.2924 0.185 Uiso 0.54(2) 1 calc PR A 1
C41' C 0.6345(11) 0.5359(5) 0.1580(5) 0.070(13) Uani 0.46(2) 1 d PGU A 2
C42' C 0.7482(9) 0.5433(5) 0.1891(6) 0.100(15) Uani 0.46(2) 1 d PGU A 2
C43' C 0.7422(12) 0.5556(5) 0.2565(6) 0.073(12) Uani 0.46(2) 1 d PGU A 2
C44' C 0.6248(14) 0.5557(5) 0.2670(5) 0.072(11) Uani 0.46(2) 1 d PGU A 2
C45' C 0.5582(9) 0.5436(5) 0.2061(7) 0.084(12) Uani 0.46(2) 1 d PGU A 2
C46' C 0.601(2) 0.5222(9) 0.0864(6) 0.102(13) Uani 0.46(2) 1 d PGU A 2
H46D H 0.5444 0.4625 0.0728 0.153 Uiso 0.46(2) 1 calc PR A 2
H46E H 0.6696 0.5234 0.0644 0.153 Uiso 0.46(2) 1 calc PR A 2
H46F H 0.5660 0.5719 0.0759 0.153 Uiso 0.46(2) 1 calc PR A 2
C47' C 0.8564(14) 0.5389(9) 0.1564(12) 0.136(17) Uani 0.46(2) 1 d PGU A 2
H47D H 0.9141 0.5246 0.1858 0.204 Uiso 0.46(2) 1 calc PR A 2
H47E H 0.8887 0.5987 0.1434 0.204 Uiso 0.46(2) 1 calc PR A 2
H47F H 0.8357 0.4907 0.1190 0.204 Uiso 0.46(2) 1 calc PR A 2
C48' C 0.8430(19) 0.5666(9) 0.3079(10) 0.20(3) Uani 0.46(2) 1 d PGU A 2
H48D H 0.8661 0.5082 0.3063 0.307 Uiso 0.46(2) 1 calc PR A 2
H48E H 0.8188 0.5832 0.3496 0.307 Uiso 0.46(2) 1 calc PR A 2
H48F H 0.9087 0.6154 0.3007 0.307 Uiso 0.46(2) 1 calc PR A 2
C49' C 0.579(2) 0.5669(9) 0.3315(8) 0.153(18) Uani 0.46(2) 1 d PGU A 2
H49D H 0.5259 0.6075 0.3312 0.229 Uiso 0.46(2) 1 calc PR A 2
H49E H 0.6438 0.5941 0.3646 0.229 Uiso 0.46(2) 1 calc PR A 2
H49F H 0.5376 0.5063 0.3400 0.229 Uiso 0.46(2) 1 calc PR A 2
C50' C 0.4291(12) 0.5395(10) 0.1946(13) 0.17(2) Uani 0.46(2) 1 d PGU A 2
H50D H 0.4163 0.5761 0.1615 0.253 Uiso 0.46(2) 1 calc PR A 2
H50E H 0.4030 0.5646 0.2339 0.253 Uiso 0.46(2) 1 calc PR A 2
H50F H 0.3853 0.4752 0.1810 0.253 Uiso 0.46(2) 1 calc PR A 2
C51 C 0.3957(19) 0.6007(15) 0.4949(11) 0.36(2) Uiso 1 1 d D . .
C52 C 0.9026(19) 0.7503(17) 0.9469(11) 0.44(3) Uiso 1 1 d D . .
C53 C 0.879(2) -0.0011(18) 0.0820(11) 0.216(13) Uani 1 1 d . . .
H53A H 0.9571 0.0411 0.0957 0.259 Uiso 1 1 calc R . .
H53B H 0.8878 -0.0654 0.0756 0.259 Uiso 1 1 calc R . .
Cl1 Cl 0.7823(6) 0.0134(3) 0.1422(3) 0.146(2) Uani 1 1 d . . .
Cl2 Cl 0.8223(8) 0.0235(7) 0.0139(4) 0.250(4) Uani 1 1 d . . .
C54 C 0.509(3) 0.066(2) 0.3218(14) 0.231(14) Uani 1 1 d . . .
H54A H 0.5635 0.0551 0.3554 0.278 Uiso 1 1 calc R . .
H54B H 0.5050 0.1312 0.3313 0.278 Uiso 1 1 calc R . .
Cl3 Cl 0.5618(12) 0.0497(6) 0.2518(5) 0.347(8) Uani 1 1 d . . .
Cl4 Cl 0.3776(10) -0.0027(9) 0.3239(6) 0.314(6) Uani 1 1 d . . .
C55 C 0.155(3) 0.5492(16) 0.0846(10) 0.315(19) Uiso 1 1 d D . .
H55A H 0.2009 0.5023 0.0816 0.378 Uiso 1 1 calc R . .
H55B H 0.0718 0.5178 0.0751 0.378 Uiso 1 1 calc R . .
Cl5 Cl 0.1959(18) 0.6269(7) 0.0356(5) 0.481(12) Uani 1 1 d D . .
Cl6 Cl 0.1857(9) 0.6204(8) 0.1612(5) 0.298(5) Uani 1 1 d D . .
C56 C 0.196(3) 0.776(3) 0.3722(17) 0.288(17) Uiso 1 1 d . . .
H56A H 0.1730 0.7266 0.3979 0.346 Uiso 1 1 calc R . .
H56B H 0.2624 0.8224 0.3974 0.346 Uiso 1 1 calc R . .
Cl7 Cl 0.2493(17) 0.7279(9) 0.3073(7) 0.437(9) Uani 1 1 d . . .
Cl8 Cl 0.0885(10) 0.8278(11) 0.3701(6) 0.398(9) Uani 1 1 d . . .

loop_
_atom_site_aniso_label
_atom_site_aniso_U_11
_atom_site_aniso_U_22
_atom_site_aniso_U_33
_atom_site_aniso_U_23
_atom_site_aniso_U_13
_atom_site_aniso_U_12
Ir1 0.0471(3) 0.0464(3) 0.0573(4) -0.0006(3) 0.0002(3) -0.0021(2)
Ir2 0.0677(4) 0.0427(3) 0.0684(4) 0.0037(3) -0.0025(3) -0.0019(3)
N1 0.065(8) 0.049(6) 0.045(7) -0.001(5) -0.001(6) 0.005(5)
N2 0.051(7) 0.060(7) 0.059(8) 0.008(6) 0.007(6) 0.001(6)
O1 0.061(6) 0.035(5) 0.060(6) -0.001(4) 0.014(4) -0.016(4)
O2 0.052(5) 0.045(5) 0.071(6) -0.004(4) 0.025(4) -0.006(4)
O3 0.073(6) 0.039(5) 0.060(6) 0.002(4) 0.009(5) -0.005(4)
O4 0.055(6) 0.057(6) 0.055(5) -0.011(4) 0.000(4) -0.004(4)
O5 0.073(9) 0.173(14) 0.233(16) -0.017(11) 0.034(10) 0.007(9)
O6 0.167(16) 0.44(3) 0.101(12) -0.081(16) -0.026(11) 0.120(18)
O7 0.168(17) 0.192(18) 0.60(4) 0.26(2) 0.09(2) 0.003(13)
S1 0.103(3) 0.082(3) 0.086(3) -0.010(2) -0.030(3) 0.031(3)
S2 0.102(3) 0.096(3) 0.082(3) 0.011(2) 0.000(2) 0.043(3)
S3 0.075(3) 0.114(4) 0.118(4) -0.025(3) 0.013(3) 0.028(3)
S4 0.238(9) 0.220(9) 0.182(8) -0.111(7) -0.054(6) 0.112(8)
C1 0.042(8) 0.083(10) 0.039(8) 0.010(7) 0.003(6) 0.022(8)
C2 0.056(8) 0.042(7) 0.039(7) 0.003(6) 0.006(6) 0.013(6)
C3 0.052(8) 0.051(8) 0.041(8) 0.008(6) -0.005(6) 0.005(6)
C4 0.043(8) 0.055(8) 0.058(8) 0.013(7) 0.008(7) -0.002(6)
C5 0.086(11) 0.065(9) 0.061(9) -0.007(7) 0.043(8) 0.013(8)
C6 0.077(11) 0.106(14) 0.073(11) 0.008(10) 0.037(9) 0.021(10)
C7 0.080(11) 0.080(11) 0.059(10) 0.011(8) 0.037(8) 0.020(9)
C8 0.042(8) 0.063(9) 0.075(10) 0.022(8) 0.004(7) -0.008(7)
C9 0.049(8) 0.059(9) 0.062(9) 0.018(7) -0.001(7) 0.011(7)
C10 0.058(9) 0.046(8) 0.038(7) 0.001(6) 0.003(6) 0.002(7)
C11 0.066(9) 0.037(7) 0.032(7) 0.001(5) 0.004(6) 0.006(6)
C12 0.046(8) 0.041(8) 0.055(8) 0.011(6) -0.004(6) 0.011(6)
C13 0.053(9) 0.068(9) 0.055(8) 0.011(7) 0.013(7) 0.018(7)
C14 0.065(10) 0.056(9) 0.074(10) -0.010(7) 0.019(8) 0.020(7)
C15 0.074(11) 0.068(10) 0.074(10) -0.015(8) 0.024(8) 0.017(8)
C16 0.070(11) 0.087(12) 0.092(12) -0.001(9) 0.047(9) 0.009(9)
C17 0.047(8) 0.055(9) 0.080(10) -0.006(7) 0.016(8) -0.008(7)
C18 0.037(7) 0.041(7) 0.068(9) 0.008(6) 0.007(6) 0.007(6)
C19 0.091(12) 0.075(11) 0.096(12) 0.015(9) -0.023(9) 0.007(9)
C20 0.079(11) 0.064(10) 0.075(10) 0.007(8) -0.002(8) 0.019(8)
C21 0.067(10) 0.055(9) 0.060(9) -0.026(7) -0.011(8) 0.013(7)
C22 0.071(11) 0.072(10) 0.061(10) -0.010(7) -0.013(8) 0.022(8)
C23 0.065(10) 0.045(8) 0.072(11) -0.003(7) -0.013(8) 0.006(7)
C24 0.087(12) 0.096(12) 0.052(10) -0.010(8) -0.008(9) 0.029(10)
C25 0.081(11) 0.079(10) 0.043(9) -0.001(7) 0.015(8) 0.009(8)
C26 0.079(11) 0.067(10) 0.039(8) -0.005(7) 0.006(8) 0.009(8)
C27 0.062(10) 0.088(11) 0.070(11) -0.005(9) -0.003(9) 0.024(8)
C28 0.056(9) 0.056(9) 0.073(10) 0.007(7) 0.003(8) 0.019(7)
C29 0.062(10) 0.078(10) 0.066(10) 0.008(8) -0.002(8) 0.017(8)
C30 0.048(8) 0.067(9) 0.074(10) 0.013(8) 0.011(8) 0.012(7)
C31 0.066(10) 0.052(9) 0.066(10) -0.020(7) 0.001(8) -0.014(8)
C32 0.039(9) 0.083(11) 0.067(11) -0.036(9) -0.008(8) -0.011(8)
C33 0.053(10) 0.102(13) 0.076(12) 0.005(10) -0.021(9) -0.026(9)
C34 0.058(10) 0.075(11) 0.079(12) 0.000(9) -0.033(9) -0.003(8)
C35 0.031(8) 0.094(12) 0.091(12) -0.010(10) 0.000(8) 0.009(8)
C36 0.099(13) 0.063(10) 0.111(13) 0.032(9) 0.011(10) -0.003(9)
C37 0.093(13) 0.090(13) 0.133(15) -0.039(11) 0.012(11) 0.024(11)
C38 0.129(17) 0.24(2) 0.054(11) 0.026(13) -0.018(11) -0.053(15)
C39 0.098(15) 0.142(19) 0.27(3) 0.111(19) -0.058(16) 0.002(13)
C40 0.055(10) 0.091(12) 0.164(17) 0.006(11) 0.006(11) 0.007(9)
C41 0.10(2) 0.07(2) 0.11(2) -0.008(15) 0.012(17) 0.016(15)
C42 0.107(19) 0.036(15) 0.098(16) -0.002(12) 0.021(15) 0.011(13)
C43 0.046(13) 0.034(12) 0.078(16) -0.001(11) -0.010(13) 0.012(10)
C44 0.071(17) 0.048(14) 0.075(16) 0.032(12) 0.021(13) 0.006(12)
C45 0.073(17) 0.075(17) 0.093(17) 0.016(14) -0.002(15) 0.005(14)
C46 0.112(19) 0.099(18) 0.116(19) 0.007(15) -0.019(15) 0.010(15)
C47 0.16(2) 0.12(2) 0.12(2) 0.004(15) 0.032(17) 0.047(16)
C48 0.105(18) 0.085(17) 0.15(2) 0.029(14) -0.025(15) 0.040(14)
C49 0.16(2) 0.110(19) 0.13(2) 0.062(15) 0.007(16) 0.023(16)
C50 0.101(19) 0.112(19) 0.15(2) 0.019(15) 0.026(16) 0.012(15)
C41' 0.063(18) 0.047(19) 0.09(2) 0.000(14) 0.001(16) 0.005(14)
C42' 0.14(2) 0.047(19) 0.10(2) 0.004(15) 0.015(17) 0.000(16)
C43' 0.075(19) 0.051(17) 0.083(18) 0.005(14) 0.014(16) -0.003(14)
C44' 0.09(2) 0.061(17) 0.070(18) 0.018(14) 0.033(15) 0.013(14)
C45' 0.09(2) 0.067(18) 0.099(19) 0.026(15) 0.009(16) 0.018(15)
C46' 0.11(2) 0.081(19) 0.093(19) 0.001(14) 0.013(16) -0.005(15)
C47' 0.13(2) 0.12(2) 0.16(2) 0.012(17) 0.036(18) 0.049(18)
C48' 0.21(3) 0.19(3) 0.22(3) 0.052(19) -0.005(19) 0.06(2)
C49' 0.19(3) 0.13(2) 0.14(2) 0.050(18) 0.012(18) 0.026(18)
C50' 0.15(3) 0.17(3) 0.18(3) 0.036(18) -0.008(18) 0.030(18)
C53 0.24(3) 0.23(3) 0.15(2) 0.10(2) -0.05(2) -0.01(2)
Cl1 0.177(6) 0.101(4) 0.133(5) 0.011(3) -0.046(4) 0.006(4)
Cl2 0.256(9) 0.331(11) 0.188(7) 0.133(7) -0.023(6) 0.084(8)
C54 0.26(4) 0.19(3) 0.18(3) -0.02(2) -0.10(3) 0.02(3)
Cl3 0.517(19) 0.195(9) 0.198(8) -0.041(7) 0.074(11) -0.139(10)
Cl4 0.266(12) 0.328(14) 0.311(13) 0.126(11) -0.016(10) -0.026(10)
Cl5 1.00(4) 0.168(9) 0.271(12) 0.032(8) 0.232(17) 0.083(15)
Cl6 0.296(12) 0.345(13) 0.301(12) 0.043(10) 0.050(9) 0.178(11)
Cl7 0.70(3) 0.271(14) 0.359(17) 0.005(11) 0.111(17) 0.159(17)
Cl8 0.227(11) 0.64(2) 0.355(15) 0.306(16) -0.048(10) 0.070(13)

loop_
_atom_type_symbol
_atom_type_description
_atom_type_scat_dispersion_real
_atom_type_scat_dispersion_imag
_atom_type_scat_source
C C 0.0033 0.0016 'International Tables Vol C Tables 4.2.6.8 and 6.1.1.4'
H H 0.0000 0.0000 'International Tables Vol C Tables 4.2.6.8 and 6.1.1.4'
O O 0.0106 0.0060 'International Tables Vol C Tables 4.2.6.8 and 6.1.1.4'
F F 0.0171 0.0103 'International Tables Vol C Tables 4.2.6.8 and 6.1.1.4'
S S 0.1246 0.1234 'International Tables Vol C Tables 4.2.6.8 and 6.1.1.4'
Cl Cl 0.1484 0.1585 'International Tables Vol C Tables 4.2.6.8 and 6.1.1.4'
Ir Ir -1.4442 7.9887 'International Tables Vol C Tables 4.2.6.8 and 6.1.1.4'
N N 0.0061 0.0033 'International Tables Vol C Tables 4.2.6.8 and 6.1.1.4'

loop_
_geom_angle_atom_site_label_1
_geom_angle_atom_site_label_2
_geom_angle_atom_site_label_3
_geom_angle
_geom_angle_site_symmetry_1
_geom_angle_site_symmetry_3
O1 Ir1 O2 84.9(3) . .
O1 Ir1 C34 105.8(5) . .
O2 Ir1 C34 108.4(5) . .
O1 Ir1 C33 143.6(6) . .
O2 Ir1 C33 95.2(5) . .
C34 Ir1 C33 39.8(5) . .
O1 Ir1 C32 156.7(5) . .
O2 Ir1 C32 118.1(5) . .
C34 Ir1 C32 65.2(6) . .
C33 Ir1 C32 38.5(5) . .
O1 Ir1 N1 84.3(4) . .
O2 Ir1 N1 82.6(4) . .
C34 Ir1 N1 165.4(5) . .
C33 Ir1 N1 131.9(6) . .
C32 Ir1 N1 101.5(5) . .
O1 Ir1 C35 93.5(5) . .
O2 Ir1 C35 146.4(5) . .
C34 Ir1 C35 39.9(5) . .
C33 Ir1 C35 66.8(6) . .
C32 Ir1 C35 65.5(5) . .
N1 Ir1 C35 130.7(6) . .
O1 Ir1 C31 118.4(4) . .
O2 Ir1 C31 156.6(4) . .
C34 Ir1 C31 65.2(6) . .
C33 Ir1 C31 65.1(6) . .
C32 Ir1 C31 38.5(5) . .
N1 Ir1 C31 100.9(5) . .
C35 Ir1 C31 38.8(5) . .
O3 Ir2 O4 84.2(3) . .
O3 Ir2 C43' 110.9(4) . .
O4 Ir2 C43' 110.9(5) . .
O3 Ir2 N2 83.6(4) . 2_675
O4 Ir2 N2 83.2(4) . 2_675
C43' Ir2 N2 160.2(4) . 2_675
O3 Ir2 C42' 149.3(4) . .
O4 Ir2 C42' 99.0(3) . .
C43' Ir2 C42' 39.38(16) . .
N2 Ir2 C42' 127.1(5) 2_675 .
O3 Ir2 C44 100.0(3) . .
O4 Ir2 C44 129.2(5) . .
C43' Ir2 C44 20.97(9) . .
N2 Ir2 C44 147.6(5) 2_675 .
C42' Ir2 C44 54.4(2) . .
O3 Ir2 C45 109.9(4) . .
O4 Ir2 C45 161.8(3) . .
C43' Ir2 C45 54.0(2) . .
N2 Ir2 C45 109.2(4) 2_675 .
C42' Ir2 C45 62.9(2) . .
C44 Ir2 C45 39.08(16) . .
O3 Ir2 C44' 96.5(3) . .
O4 Ir2 C44' 147.8(5) . .
C43' Ir2 C44' 38.97(16) . .
N2 Ir2 C44' 129.0(5) 2_675 .
C42' Ir2 C44' 64.8(2) . .
C44 Ir2 C44' 18.92(8) . .
C45 Ir2 C44' 23.94(10) . .
O3 Ir2 C43 124.0(4) . .
O4 Ir2 C43 97.9(4) . .
C43' Ir2 C43 18.39(8) . .
N2 Ir2 C43 152.4(5) 2_675 .
C42' Ir2 C43 25.32(11) . .
C44 Ir2 C43 38.72(16) . .
C45 Ir2 C43 64.9(2) . .
C44' Ir2 C43 55.2(2) . .
O3 Ir2 C41 145.4(4) . .
O4 Ir2 C41 130.0(4) . .
C43' Ir2 C41 66.4(2) . .
N2 Ir2 C41 93.9(4) 2_675 .
C42' Ir2 C41 45.28(17) . .
C44 Ir2 C41 64.8(2) . .
C45 Ir2 C41 38.68(16) . .
C44' Ir2 C41 58.7(2) . .
C43 Ir2 C41 64.2(2) . .
O3 Ir2 C42 162.1(4) . .
O4 Ir2 C42 98.6(3) . .
C43' Ir2 C42 51.5(2) . .
N2 Ir2 C42 114.3(5) 2_675 .
C42' Ir2 C42 12.82(6) . .
C44 Ir2 C42 64.5(2) . .
C45 Ir2 C42 64.4(2) . .
C44' Ir2 C42 71.7(2) . .
C43 Ir2 C42 38.14(15) . .
C41 Ir2 C42 38.12(15) . .
O3 Ir2 C41' 154.1(4) . .
O4 Ir2 C41' 121.7(4) . .
C43' Ir2 C41' 64.3(2) . .
N2 Ir2 C41' 96.6(4) 2_675 .
C42' Ir2 C41' 38.05(15) . .
C44 Ir2 C41' 66.3(2) . .
C45 Ir2 C41' 45.47(18) . .
C44' Ir2 C41' 63.2(2) . .
C43 Ir2 C41' 59.2(2) . .
C41 Ir2 C41' 9.0 . .
C42 Ir2 C41' 29.66(12) . .
C25 N1 C21 120.0(12) . .
C25 N1 Ir1 123.5(10) . .
C21 N1 Ir1 116.5(9) . .
C26 N2 C30 115.8(11) . .
C26 N2 Ir2 125.0(9) . 2_675
C30 N2 Ir2 118.3(9) . 2_675
C1 O1 Ir1 129.3(7) . .
C3 O2 Ir1 129.5(7) . .
C10 O3 Ir2 130.3(8) . .
C12 O4 Ir2 129.5(8) . .
C23 S1 C19 105.9(8) . .
C28 S2 C20 105.7(6) . .
O6 S3 O5 122.9(10) . .
O6 S3 O7 108.6(14) . .
O5 S3 O7 111.2(12) . .
O6 S3 C51 106.0(12) . .
O5 S3 C51 108.8(10) . .
O7 S3 C51 95.7(13) . .
O10 S4 O9 126.4(15) . .
O10 S4 O8 122.8(16) . .
O9 S4 O8 104.8(14) . .
O10 S4 C52 109.9(13) . .
O9 S4 C52 98.4(13) . .
O8 S4 C52 82.6(13) . .
O1 C1 C2 128.4(11) . .
O1 C1 C18 113.3(10) . .
C2 C1 C18 118.2(12) . .
C3 C2 C1 120.5(11) . .
C3 C2 C11 118.8(10) . .
C1 C2 C11 120.6(10) . .
O2 C3 C2 126.9(11) . .
O2 C3 C4 110.6(10) . .
C2 C3 C4 122.6(11) . .
C5 C4 C9 119.2(11) . .
C5 C4 C3 123.1(12) . .
C9 C4 C3 117.7(11) . .
C6 C5 C4 121.6(13) . .
C5 C6 C7 118.9(13) . .
C8 C7 C6 122.3(13) . .
C7 C8 C9 120.0(13) . .
C4 C9 C8 117.9(12) . .
C4 C9 C10 119.8(11) . .
C8 C9 C10 122.2(12) . .
O3 C10 C11 126.9(11) . .
O3 C10 C9 112.3(11) . .
C11 C10 C9 120.8(11) . .
C10 C11 C12 121.6(11) . .
C10 C11 C2 120.0(10) . .
C12 C11 C2 118.1(10) . .
O4 C12 C11 125.9(11) . .
O4 C12 C13 112.1(11) . .
C11 C12 C13 122.0(11) . .
C14 C13 C18 118.9(12) . .
C14 C13 C12 121.3(12) . .
C18 C13 C12 119.7(11) . .
C13 C14 C15 121.0(12) . .
C16 C15 C14 118.5(12) . .
C15 C16 C17 122.7(13) . .
C16 C17 C18 119.5(12) . .
C17 C18 C13 119.4(11) . .
C17 C18 C1 120.5(11) . .
C13 C18 C1 120.1(11) . .
C20 C19 S1 112.7(10) . .
C19 C20 S2 113.2(10) . .
N1 C21 C22 120.7(13) . .
C23 C22 C21 120.0(14) . .
C22 C23 C24 116.8(13) . .
C22 C23 S1 116.7(12) . .
C24 C23 S1 126.5(12) . .
C25 C24 C23 120.7(13) . .
N1 C25 C24 121.7(14) . .
N2 C26 C27 126.5(13) . .
C26 C27 C28 118.5(13) . .
C29 C28 C27 118.1(12) . .
C29 C28 S2 124.7(11) . .
C27 C28 S2 117.3(11) . .
C28 C29 C30 117.6(12) . .
N2 C30 C29 123.5(12) . .
C32 C31 C35 109.2(14) . .
C32 C31 C36 125.7(15) . .
C35 C31 C36 125.0(14) . .
C32 C31 Ir1 70.2(8) . .
C35 C31 Ir1 70.5(8) . .
C36 C31 Ir1 125.0(10) . .
C33 C32 C31 109.5(14) . .
C33 C32 C37 126.1(16) . .
C31 C32 C37 124.5(16) . .
C33 C32 Ir1 70.4(9) . .
C31 C32 Ir1 71.3(7) . .
C37 C32 Ir1 125.6(9) . .
C32 C33 C34 106.9(14) . .
C32 C33 C38 125.1(19) . .
C34 C33 C38 128.0(18) . .
C32 C33 Ir1 71.1(8) . .
C34 C33 Ir1 69.5(8) . .
C38 C33 Ir1 124.6(10) . .
C33 C34 C35 108.6(14) . .
C33 C34 C39 124.6(18) . .
C35 C34 C39 126.3(17) . .
C33 C34 Ir1 70.7(8) . .
C35 C34 Ir1 71.3(8) . .
C39 C34 Ir1 130.4(11) . .
C31 C35 C34 105.7(13) . .
C31 C35 C40 126.6(16) . .
C34 C35 C40 127.6(16) . .
C31 C35 Ir1 70.8(7) . .
C34 C35 Ir1 68.7(8) . .
C40 C35 Ir1 127.6(10) . .
C42 C41 C45 108.0 . .
C42 C41 C46 126.0 . .
C45 C41 C46 126.0 . .
C42 C41 Ir2 71.8(3) . .
C45 C41 Ir2 69.2(3) . .
C46 C41 Ir2 124.6(3) . .
C41 C42 C43 108.0 . .
C41 C42 C47 126.0 . .
C43 C42 C47 126.0 . .
C41 C42 Ir2 70.1(3) . .
C43 C42 Ir2 70.0(3) . .
C47 C42 Ir2 125.5(3) . .
C42 C43 C44 108.0 . .
C42 C43 C48 126.0 . .
C44 C43 C48 126.0 . .
C42 C43 Ir2 71.9(3) . .
C44 C43 Ir2 69.2(3) . .
C48 C43 Ir2 124.5(3) . .
C43 C44 C45 108.0 . .
C43 C44 C49 126.0 . .
C45 C44 C49 126.0 . .
C43 C44 Ir2 72.1(3) . .
C45 C44 Ir2 70.5(3) . .
C49 C44 Ir2 123.0(3) . .
C41 C45 C44 108.0 . .
C41 C45 C50 126.0 . .
C44 C45 C50 126.0 . .
C41 C45 Ir2 72.2(3) . .
C44 C45 Ir2 70.4(3) . .
C50 C45 Ir2 123.1(3) . .
C45' C41' C42' 108.0 . .
C45' C41' C46' 126.0 . .
C42' C41' C46' 126.0 . .
C45' C41' Ir2 72.3(3) . .
C42' C41' Ir2 67.3(3) . .
C46' C41' Ir2 125.9(3) . .
C43' C42' C41' 108.0 . .
C43' C42' C47' 126.0 . .
C41' C42' C47' 126.0 . .
C43' C42' Ir2 68.9(3) . .
C41' C42' Ir2 74.7(3) . .
C47' C42' Ir2 122.1(3) . .
C44' C43' C42' 108.0 . .
C44' C43' C48' 126.0 . .
C42' C43' C48' 126.0 . .
C44' C43' Ir2 73.4(3) . .
C42' C43' Ir2 71.7(3) . .
C48' C43' Ir2 120.6(3) . .
C43' C44' C45' 108.0 . .
C43' C44' C49' 126.0 . .
C45' C44' C49' 126.0 . .
C43' C44' Ir2 67.6(3) . .
C45' C44' Ir2 74.3(3) . .
C49' C44' Ir2 123.6(3) . .
C41' C45' C44' 108.0 . .
C41' C45' C50' 126.0 . .
C44' C45' C50' 126.0 . .
C41' C45' Ir2 70.6(3) . .
C44' C45' Ir2 68.1(3) . .
C50' C45' Ir2 126.8(3) . .
F1 C51 F2 111.6(17) . .
F1 C51 F3 101.8(17) . .
F2 C51 F3 109.2(18) . .
F1 C51 S3 114.0(17) . .
F2 C51 S3 114.9(16) . .
F3 C51 S3 104.2(17) . .
F4 C52 F6 104(2) . .
F4 C52 F5 115(2) . .
F6 C52 F5 117(2) . .
F4 C52 S4 110.8(17) . .
F6 C52 S4 106.1(15) . .
F5 C52 S4 104.5(15) . .
Cl2 C53 Cl1 108.1(16) . .
Cl4 C54 Cl3 113.9(16) . .
Cl5 C55 Cl6 102.4(13) . .
Cl8 C56 Cl7 126(2) . .

loop_
_geom_bond_atom_site_label_1
_geom_bond_atom_site_label_2
_geom_bond_distance
_geom_bond_site_symmetry_2
Ir1 O1 2.045(7) .
Ir1 O2 2.085(7) .
Ir1 C34 2.117(13) .
Ir1 C33 2.132(15) .
Ir1 C32 2.141(13) .
Ir1 N1 2.150(10) .
Ir1 C35 2.152(13) .
Ir1 C31 2.157(13) .
Ir2 O3 2.059(7) .
Ir2 O4 2.073(8) .
Ir2 C43' 2.075(7) .
Ir2 N2 2.106(10) 2_675
Ir2 C42' 2.112(7) .
Ir2 C44 2.123(8) .
Ir2 C45 2.124(8) .
Ir2 C44' 2.150(8) .
Ir2 C43 2.161(8) .
Ir2 C41 2.163(8) .
Ir2 C42 2.186(8) .
Ir2 C41' 2.207(8) .
N1 C25 1.284(14) .
N1 C21 1.335(14) .
N2 C26 1.306(15) .
N2 C30 1.365(14) .
N2 Ir2 2.106(10) 2_675
O1 C1 1.283(14) .
O2 C3 1.313(12) .
O3 C10 1.288(12) .
O4 C12 1.295(12) .
O5 S3 1.394(12) .
O6 S3 1.348(14) .
O7 S3 1.416(15) .
O8 S4 1.63(3) .
O9 S4 1.348(19) .
O10 S4 1.311(18) .
S1 C23 1.755(14) .
S1 C19 1.794(15) .
S2 C28 1.750(13) .
S2 C20 1.823(13) .
S3 C51 1.733(17) .
S4 C52 1.76(2) .
F1 C51 1.263(18) .
F2 C51 1.277(18) .
F3 C51 1.307(19) .
F4 C52 1.317(19) .
F5 C52 1.378(19) .
F6 C52 1.353(19) .
C1 C2 1.420(15) .
C1 C18 1.501(15) .
C2 C3 1.375(15) .
C2 C11 1.480(14) .
C3 C4 1.472(15) .
C4 C5 1.387(15) .
C4 C9 1.408(15) .
C5 C6 1.354(17) .
C6 C7 1.373(18) .
C7 C8 1.343(16) .
C8 C9 1.415(15) .
C9 C10 1.478(16) .
C10 C11 1.369(15) .
C11 C12 1.417(15) .
C12 C13 1.444(15) .
C13 C14 1.393(15) .
C13 C18 1.405(15) .
C14 C15 1.395(17) .
C15 C16 1.355(17) .
C16 C17 1.369(16) .
C17 C18 1.395(15) .
C19 C20 1.511(16) .
C21 C22 1.399(16) .
C22 C23 1.355(16) .
C23 C24 1.379(17) .
C24 C25 1.377(17) .
C26 C27 1.328(16) .
C27 C28 1.419(17) .
C28 C29 1.382(16) .
C29 C30 1.393(16) .
C31 C32 1.419(18) .
C31 C35 1.430(18) .
C31 C36 1.502(18) .
C32 C33 1.41(2) .
C32 C37 1.553(18) .
C33 C34 1.45(2) .
C33 C38 1.53(2) .
C34 C35 1.46(2) .
C34 C39 1.483(19) .
C35 C40 1.471(18) .
C41 C42 1.420(5) .
C41 C45 1.420(5) .
C41 C46 1.510(5) .
C42 C43 1.420(5) .
C42 C47 1.510(5) .
C43 C44 1.420(5) .
C43 C48 1.510(5) .
C44 C45 1.421(5) .
C44 C49 1.510(5) .
C45 C50 1.510(5) .
C41' C45' 1.411(5) .
C41' C42' 1.411(5) .
C41' C46' 1.500(5) .
C42' C43' 1.411(5) .
C42' C47' 1.500(5) .
C43' C44' 1.411(5) .
C43' C48' 1.500(5) .
C44' C45' 1.411(5) .
C44' C49' 1.500(5) .
C45' C50' 1.500(5) .
C53 Cl2 1.65(2) .
C53 Cl1 1.79(3) .
C54 Cl4 1.64(3) .
C54 Cl3 1.65(3) .
C55 Cl5 1.655(18) .
C55 Cl6 1.759(18) .
C56 Cl8 1.61(3) .
C56 Cl7 1.69(3) .
